data_4067672
loop_
_publ_author_name
'Hill, Anthony F.'
'Neumann, Horst'
'Wagler, J\"org'

_publ_section_title
;
 Bis(methimazolyl)silyl Complexes of Ruthenium
;
_journal_issue 4
_journal_name_full Organometallics
_journal_page_first 1026
_journal_paper_doi 10.1021/om901067t
_journal_volume 29
_journal_year 2010
_chemical_formula_moiety 'C39 H30 O3 P2 Ru'
_chemical_formula_sum 'C39 H30 O3 P2 Ru'
_chemical_formula_weight 709.64
_chemical_name_systematic
;
 ?
;
_space_group_IT_number 165
_symmetry_cell_setting trigonal
_symmetry_space_group_name_Hall '-P 3 2"c'
_symmetry_space_group_name_H-M 'P -3 c 1'
_atom_sites_solution_hydrogens geom
_atom_sites_solution_primary direct
_atom_sites_solution_secondary difmap
_audit_creation_method SHELXL-97
_cell_angle_alpha 90.00
_cell_angle_beta 90.00
_cell_angle_gamma 120.00
_cell_formula_units_Z 6
_cell_length_a 15.67490(10)
_cell_length_b 15.67490(10)
_cell_length_c 23.0971(3)
_cell_measurement_reflns_used 130393
_cell_measurement_temperature 100(2)
_cell_measurement_theta_max 42.106
_cell_measurement_theta_min 2.546
_cell_volume 4914.71(8)
_computing_cell_refinement DENZO-SMN
_computing_data_collection 'Nonius Collect'
_computing_data_reduction Scalepack
_computing_molecular_graphics 'ORTEP32 for windows (Farugia)'
_computing_publication_material 'Ciftab (Sheldrick, 1997)'
_computing_structure_refinement 'SHELXL-97 (Sheldrick, 1997)'
_computing_structure_solution 'SHELXS-97 (Sheldrick, 1990)'
_diffrn_ambient_temperature 100(2)
_diffrn_measured_fraction_theta_full 0.997
_diffrn_measured_fraction_theta_max 0.997
_diffrn_measurement_device_type 'Nonius Kappa CCD area detector'
_diffrn_measurement_method 'phi and omega scans'
_diffrn_radiation_monochromator graphite
_diffrn_radiation_source 'fine-focus sealed tube'
_diffrn_radiation_type MoK\a
_diffrn_radiation_wavelength 0.71073
_diffrn_reflns_av_R_equivalents 0.0590
_diffrn_reflns_av_sigmaI/netI 0.0265
_diffrn_reflns_limit_h_max 24
_diffrn_reflns_limit_h_min -25
_diffrn_reflns_limit_k_max 27
_diffrn_reflns_limit_k_min -27
_diffrn_reflns_limit_l_max 40
_diffrn_reflns_limit_l_min -38
_diffrn_reflns_number 107567
_diffrn_reflns_theta_full 38.00
_diffrn_reflns_theta_max 38.00
_diffrn_reflns_theta_min 2.74
_exptl_absorpt_coefficient_mu 0.613
_exptl_absorpt_correction_T_max 0.941
_exptl_absorpt_correction_T_min 0.847
_exptl_absorpt_correction_type multi-scan
_exptl_absorpt_process_details SORTAV
_exptl_crystal_colour yellow
_exptl_crystal_density_diffrn 1.439
_exptl_crystal_density_method 'not measured'
_exptl_crystal_description piece
_exptl_crystal_F_000 2172
_exptl_crystal_size_max 0.49
_exptl_crystal_size_mid 0.27
_exptl_crystal_size_min 0.11
_refine_diff_density_max 0.805
_refine_diff_density_min -0.629
_refine_diff_density_rms 0.083
_refine_ls_extinction_method none
_refine_ls_goodness_of_fit_ref 1.075
_refine_ls_hydrogen_treatment constr
_refine_ls_matrix_type full
_refine_ls_number_parameters 205
_refine_ls_number_reflns 8918
_refine_ls_number_restraints 0
_refine_ls_restrained_S_all 1.075
_refine_ls_R_factor_all 0.0574
_refine_ls_R_factor_gt 0.0328
_refine_ls_shift/su_max 0.005
_refine_ls_shift/su_mean 0.000
_refine_ls_structure_factor_coef Fsqd
_refine_ls_weighting_details 'calc w=1/[\s^2^(Fo^2^)+(0.0387P)^2^+1.8179P] where P=(Fo^2^+2Fc^2^)/3'
_refine_ls_weighting_scheme calc
_refine_ls_wR_factor_gt 0.0845
_refine_ls_wR_factor_ref 0.0913
_reflns_number_gt 6235
_reflns_number_total 8918
_reflns_threshold_expression >2sigma(I)
_cod_data_source_file om901067t_si_001.cif
_cod_data_source_block ks00201
_cod_original_sg_symbol_H-M P-3c1
_cod_database_code 4067672

loop_
_symmetry_equiv_pos_as_xyz
'x, y, z'
'-y, x-y, z'
'-x+y, -x, z'
'-x+y, y, z+1/2'
'x, x-y, z+1/2'
'-y, -x, z+1/2'
'-x, -y, -z'
'y, -x+y, -z'
'x-y, x, -z'
'x-y, -y, -z-1/2'
'-x, -x+y, -z-1/2'
'y, x, -z-1/2'

loop_
_atom_site_label
_atom_site_type_symbol
_atom_site_fract_x
_atom_site_fract_y
_atom_site_fract_z
_atom_site_U_iso_or_equiv
_atom_site_adp_type
_atom_site_occupancy
_atom_site_symmetry_multiplicity
_atom_site_calc_flag
_atom_site_refinement_flags
Ru1 Ru 0.0000 0.0000 0.2500 0.01256(4) Uani 1 6 d S
Ru2 Ru 0.3333 0.6667 0.521792(6) 0.01298(4) Uani 1 3 d S
P1 P 0.0000 0.0000 0.14793(2) 0.01361(7) Uani 1 3 d S
P2 P 0.3333 0.6667 0.623177(19) 0.01278(7) Uani 1 3 d S
P3 P 0.3333 0.6667 0.419797(19) 0.01242(7) Uani 1 3 d S
O1 O 0.19622(8) 0.0000 0.2500 0.0269(3) Uani 1 2 d S
O2 O 0.52221(8) 0.65289(8) 0.52403(4) 0.0318(2) Uani 1 1 d .
C1 C 0.12294(10) 0.0000 0.2500 0.0183(3) Uani 1 2 d S
C2 C -0.06852(8) -0.12155(8) 0.11450(4) 0.01619(17) Uani 1 1 d .
C3 C -0.13600(9) -0.14345(9) 0.06964(5) 0.0214(2) Uani 1 1 d .
H3 H -0.1481 -0.0938 0.0550 0.026 Uiso 1 1 calc R
C4 C -0.18579(10) -0.23833(10) 0.04619(5) 0.0278(3) Uani 1 1 d .
H4 H -0.2323 -0.2532 0.0160 0.033 Uiso 1 1 calc R
C5 C -0.16760(11) -0.31071(10) 0.06678(6) 0.0309(3) Uani 1 1 d .
H5 H -0.2014 -0.3750 0.0506 0.037 Uiso 1 1 calc R
C6 C -0.09970(11) -0.28919(9) 0.11121(6) 0.0302(3) Uani 1 1 d .
H6 H -0.0865 -0.3385 0.1251 0.036 Uiso 1 1 calc R
C7 C -0.05153(9) -0.19559(9) 0.13511(5) 0.0233(2) Uani 1 1 d .
H7 H -0.0063 -0.1815 0.1659 0.028 Uiso 1 1 calc R
C8 C 0.45177(9) 0.65804(9) 0.52264(5) 0.0217(2) Uani 1 1 d .
C9 C 0.45175(7) 0.70337(8) 0.65786(4) 0.01473(16) Uani 1 1 d .
C10 C 0.53674(8) 0.78713(8) 0.63729(5) 0.01949(19) Uani 1 1 d .
H10 H 0.5325 0.8215 0.6045 0.023 Uiso 1 1 calc R
C11 C 0.62694(8) 0.82001(9) 0.66456(5) 0.0228(2) Uani 1 1 d .
H11 H 0.6839 0.8773 0.6508 0.027 Uiso 1 1 calc R
C12 C 0.63376(8) 0.76901(9) 0.71202(5) 0.0217(2) Uani 1 1 d .
H12 H 0.6954 0.7915 0.7307 0.026 Uiso 1 1 calc R
C13 C 0.55054(8) 0.68536(9) 0.73205(5) 0.01915(19) Uani 1 1 d .
H13 H 0.5555 0.6498 0.7640 0.023 Uiso 1 1 calc R
C14 C 0.45976(8) 0.65336(8) 0.70548(4) 0.01597(17) Uani 1 1 d .
H14 H 0.4028 0.5969 0.7200 0.019 Uiso 1 1 calc R
C15 C 0.41527(7) 0.62974(8) 0.38578(4) 0.01418(16) Uani 1 1 d .
C16 C 0.41289(9) 0.54348(8) 0.40450(5) 0.01979(19) Uani 1 1 d .
H16 H 0.3700 0.5059 0.4351 0.024 Uiso 1 1 calc R
C17 C 0.47287(9) 0.51244(9) 0.37864(5) 0.0238(2) Uani 1 1 d .
H17 H 0.4696 0.4530 0.3909 0.029 Uiso 1 1 calc R
C18 C 0.53764(9) 0.56843(9) 0.33476(5) 0.0230(2) Uani 1 1 d .
H18 H 0.5792 0.5477 0.3174 0.028 Uiso 1 1 calc R
C19 C 0.54142(9) 0.65430(9) 0.31645(5) 0.0218(2) Uani 1 1 d .
H19 H 0.5861 0.6928 0.2868 0.026 Uiso 1 1 calc R
C20 C 0.47987(8) 0.68447(8) 0.34140(5) 0.01747(18) Uani 1 1 d .
H20 H 0.4820 0.7428 0.3281 0.021 Uiso 1 1 calc R

loop_
_atom_site_aniso_label
_atom_site_aniso_U_11
_atom_site_aniso_U_22
_atom_site_aniso_U_33
_atom_site_aniso_U_23
_atom_site_aniso_U_13
_atom_site_aniso_U_12
Ru1 0.01251(5) 0.01251(5) 0.01265(8) 0.000 0.000 0.00626(3)
Ru2 0.01387(4) 0.01387(4) 0.01118(6) 0.000 0.000 0.00694(2)
P1 0.01383(11) 0.01383(11) 0.01316(17) 0.000 0.000 0.00691(6)
P2 0.01318(11) 0.01318(11) 0.01197(16) 0.000 0.000 0.00659(5)
P3 0.01256(11) 0.01256(11) 0.01214(17) 0.000 0.000 0.00628(5)
O1 0.0204(4) 0.0303(7) 0.0334(7) -0.0030(5) -0.0015(3) 0.0152(3)
O2 0.0291(5) 0.0488(6) 0.0256(4) 0.0049(4) 0.0024(4) 0.0255(5)
C1 0.0187(5) 0.0179(6) 0.0180(6) -0.0017(5) -0.0009(2) 0.0090(3)
C2 0.0167(4) 0.0150(4) 0.0150(4) -0.0005(3) -0.0002(3) 0.0065(3)
C3 0.0223(5) 0.0216(5) 0.0182(5) -0.0020(4) -0.0042(4) 0.0093(4)
C4 0.0271(6) 0.0254(6) 0.0224(5) -0.0052(4) -0.0071(4) 0.0068(5)
C5 0.0371(7) 0.0180(5) 0.0275(6) -0.0051(4) -0.0050(5) 0.0061(5)
C6 0.0415(7) 0.0174(5) 0.0301(6) -0.0032(4) -0.0067(5) 0.0137(5)
C7 0.0283(6) 0.0179(5) 0.0234(5) -0.0027(4) -0.0056(4) 0.0114(4)
C8 0.0228(5) 0.0289(6) 0.0148(4) 0.0025(4) 0.0012(4) 0.0140(5)
C9 0.0141(4) 0.0158(4) 0.0148(4) -0.0005(3) 0.0002(3) 0.0079(3)
C10 0.0166(4) 0.0194(5) 0.0194(4) 0.0025(4) -0.0004(4) 0.0067(4)
C11 0.0149(4) 0.0243(5) 0.0240(5) 0.0018(4) -0.0002(4) 0.0060(4)
C12 0.0166(4) 0.0287(6) 0.0225(5) -0.0023(4) -0.0029(4) 0.0133(4)
C13 0.0198(5) 0.0242(5) 0.0183(4) -0.0002(4) -0.0014(4) 0.0147(4)
C14 0.0161(4) 0.0178(4) 0.0160(4) 0.0002(3) 0.0001(3) 0.0099(4)
C15 0.0139(4) 0.0148(4) 0.0146(4) -0.0008(3) -0.0008(3) 0.0077(3)
C16 0.0230(5) 0.0184(4) 0.0213(5) 0.0027(4) 0.0029(4) 0.0128(4)
C17 0.0300(6) 0.0243(5) 0.0253(5) 0.0006(4) 0.0014(4) 0.0198(5)
C18 0.0222(5) 0.0276(6) 0.0258(5) -0.0036(4) 0.0000(4) 0.0174(5)
C19 0.0191(5) 0.0237(5) 0.0234(5) -0.0001(4) 0.0050(4) 0.0113(4)
C20 0.0183(4) 0.0175(4) 0.0176(4) 0.0015(3) 0.0030(3) 0.0097(4)

loop_
_atom_type_symbol
_atom_type_description
_atom_type_scat_dispersion_real
_atom_type_scat_dispersion_imag
_atom_type_scat_source
C C 0.0033 0.0016 'International Tables Vol C Tables 4.2.6.8 and 6.1.1.4'
H H 0.0000 0.0000 'International Tables Vol C Tables 4.2.6.8 and 6.1.1.4'
O O 0.0106 0.0060 'International Tables Vol C Tables 4.2.6.8 and 6.1.1.4'
P P 0.1023 0.0942 'International Tables Vol C Tables 4.2.6.8 and 6.1.1.4'
Ru Ru -1.2594 0.8363 'International Tables Vol C Tables 4.2.6.8 and 6.1.1.4'

loop_
_geom_angle_atom_site_label_1
_geom_angle_atom_site_label_2
_geom_angle_atom_site_label_3
_geom_angle
_geom_angle_site_symmetry_1
_geom_angle_site_symmetry_3
C1 Ru1 C1 120.0 2 3
C1 Ru1 C1 120.0 2 .
C1 Ru1 C1 120.0 3 .
C1 Ru1 P1 90.0 2 .
C1 Ru1 P1 90.0 3 .
C1 Ru1 P1 90.0 . .
C1 Ru1 P1 90.0 2 10_556
C1 Ru1 P1 90.0 3 10_556
C1 Ru1 P1 90.0 . 10_556
P1 Ru1 P1 180.0 . 10_556
C8 Ru2 C8 119.990(1) 2_665 3_565
C8 Ru2 C8 119.990(2) 2_665 .
C8 Ru2 C8 119.990(1) 3_565 .
C8 Ru2 P2 89.41(3) 2_665 .
C8 Ru2 P2 89.41(3) 3_565 .
C8 Ru2 P2 89.42(3) . .
C8 Ru2 P3 90.59(3) 2_665 .
C8 Ru2 P3 90.59(3) 3_565 .
C8 Ru2 P3 90.58(3) . .
P2 Ru2 P3 180.0 . .
C2 P1 C2 103.40(4) . 2
C2 P1 C2 103.40(4) . 3
C2 P1 C2 103.40(4) 2 3
C2 P1 Ru1 115.02(3) . .
C2 P1 Ru1 115.02(3) 2 .
C2 P1 Ru1 115.02(3) 3 .
C9 P2 C9 102.28(4) 2_665 3_565
C9 P2 C9 102.28(4) 2_665 .
C9 P2 C9 102.28(4) 3_565 .
C9 P2 Ru2 115.96(3) 2_665 .
C9 P2 Ru2 115.96(3) 3_565 .
C9 P2 Ru2 115.95(3) . .
C15 P3 C15 102.90(4) 2_665 3_565
C15 P3 C15 102.90(4) 2_665 .
C15 P3 C15 102.90(4) 3_565 .
C15 P3 Ru2 115.44(3) 2_665 .
C15 P3 Ru2 115.44(3) 3_565 .
C15 P3 Ru2 115.44(3) . .
O1 C1 Ru1 180.0 . .
C3 C2 C7 118.96(10) . .
C3 C2 P1 123.29(8) . .
C7 C2 P1 117.74(8) . .
C2 C3 C4 120.06(11) . .
C2 C3 H3 120.0 . .
C4 C3 H3 120.0 . .
C5 C4 C3 120.29(12) . .
C5 C4 H4 119.9 . .
C3 C4 H4 119.9 . .
C4 C5 C6 120.00(12) . .
C4 C5 H5 120.0 . .
C6 C5 H5 120.0 . .
C7 C6 C5 119.72(12) . .
C7 C6 H6 120.1 . .
C5 C6 H6 120.1 . .
C6 C7 C2 120.96(11) . .
C6 C7 H7 119.5 . .
C2 C7 H7 119.5 . .
O2 C8 Ru2 178.99(10) . .
C14 C9 C10 118.87(10) . .
C14 C9 P2 122.11(8) . .
C10 C9 P2 118.97(8) . .
C11 C10 C9 120.43(10) . .
C11 C10 H10 119.8 . .
C9 C10 H10 119.8 . .
C10 C11 C12 119.99(11) . .
C10 C11 H11 120.0 . .
C12 C11 H11 120.0 . .
C13 C12 C11 119.96(10) . .
C13 C12 H12 120.0 . .
C11 C12 H12 120.0 . .
C12 C13 C14 120.14(10) . .
C12 C13 H13 119.9 . .
C14 C13 H13 119.9 . .
C9 C14 C13 120.59(10) . .
C9 C14 H14 119.7 . .
C13 C14 H14 119.7 . .
C20 C15 C16 118.75(10) . .
C20 C15 P3 122.01(8) . .
C16 C15 P3 119.23(8) . .
C17 C16 C15 120.54(10) . .
C17 C16 H16 119.7 . .
C15 C16 H16 119.7 . .
C16 C17 C18 119.98(11) . .
C16 C17 H17 120.0 . .
C18 C17 H17 120.0 . .
C19 C18 C17 119.93(10) . .
C19 C18 H18 120.0 . .
C17 C18 H18 120.0 . .
C18 C19 C20 120.22(11) . .
C18 C19 H19 119.9 . .
C20 C19 H19 119.9 . .
C15 C20 C19 120.55(10) . .
C15 C20 H20 119.7 . .
C19 C20 H20 119.7 . .

loop_
_geom_bond_atom_site_label_1
_geom_bond_atom_site_label_2
_geom_bond_distance
_geom_bond_site_symmetry_2
Ru1 C1 1.9270(16) 2
Ru1 C1 1.9270(16) 3
Ru1 C1 1.9270(16) .
Ru1 P1 2.3575(5) .
Ru1 P1 2.3575(5) 10_556
Ru2 C8 1.9277(12) 2_665
Ru2 C8 1.9277(12) 3_565
Ru2 C8 1.9277(12) .
Ru2 P2 2.3417(5) .
Ru2 P3 2.3558(4) .
P1 C2 1.8258(10) .
P1 C2 1.8258(10) 2
P1 C2 1.8258(10) 3
P2 C9 1.8303(10) 2_665
P2 C9 1.8303(10) 3_565
P2 C9 1.8303(10) .
P3 C15 1.8290(10) 2_665
P3 C15 1.8290(10) 3_565
P3 C15 1.8290(10) .
O1 C1 1.149(2) .
O2 C8 1.1471(15) .
C2 C3 1.3953(15) .
C2 C7 1.3977(16) .
C3 C4 1.3977(17) .
C3 H3 0.9500 .
C4 C5 1.385(2) .
C4 H4 0.9500 .
C5 C6 1.3930(19) .
C5 H5 0.9500 .
C6 C7 1.3855(17) .
C6 H6 0.9500 .
C7 H7 0.9500 .
C9 C14 1.3922(14) .
C9 C10 1.4054(15) .
C10 C11 1.3902(16) .
C10 H10 0.9500 .
C11 C12 1.3918(17) .
C11 H11 0.9500 .
C12 C13 1.3872(17) .
C12 H12 0.9500 .
C13 C14 1.3926(15) .
C13 H13 0.9500 .
C14 H14 0.9500 .
C15 C20 1.3939(15) .
C15 C16 1.4022(15) .
C16 C17 1.3910(16) .
C16 H16 0.9500 .
C17 C18 1.3917(18) .
C17 H17 0.9500 .
C18 C19 1.3836(17) .
C18 H18 0.9500 .
C19 C20 1.3940(15) .
C19 H19 0.9500 .
C20 H20 0.9500 .

loop_
_geom_torsion_atom_site_label_1
_geom_torsion_atom_site_label_2
_geom_torsion_atom_site_label_3
_geom_torsion_atom_site_label_4
_geom_torsion
_geom_torsion_site_symmetry_1
_geom_torsion_site_symmetry_4
C1 Ru1 P1 C2 -145.79(4) 2 .
C1 Ru1 P1 C2 -25.79(4) 3 .
C1 Ru1 P1 C2 94.21(4) . .
C1 Ru1 P1 C2 94.21(4) 2 2
C1 Ru1 P1 C2 -145.79(4) 3 2
C1 Ru1 P1 C2 -25.79(4) . 2
C1 Ru1 P1 C2 -25.79(4) 2 3
C1 Ru1 P1 C2 94.21(4) 3 3
C1 Ru1 P1 C2 -145.79(4) . 3
C8 Ru2 P2 C9 21.11(5) 2_665 2_665
C8 Ru2 P2 C9 -98.89(5) 3_565 2_665
C8 Ru2 P2 C9 141.11(5) . 2_665
C8 Ru2 P2 C9 141.11(5) 2_665 3_565
C8 Ru2 P2 C9 21.11(5) 3_565 3_565
C8 Ru2 P2 C9 -98.89(5) . 3_565
C8 Ru2 P2 C9 -98.89(5) 2_665 .
C8 Ru2 P2 C9 141.11(5) 3_565 .
C8 Ru2 P2 C9 21.11(5) . .
C8 Ru2 P3 C15 14.18(5) 2_665 2_665
C8 Ru2 P3 C15 134.18(5) 3_565 2_665
C8 Ru2 P3 C15 -105.82(5) . 2_665
C8 Ru2 P3 C15 -105.82(5) 2_665 3_565
C8 Ru2 P3 C15 14.18(5) 3_565 3_565
C8 Ru2 P3 C15 134.18(5) . 3_565
C8 Ru2 P3 C15 134.18(5) 2_665 .
C8 Ru2 P3 C15 -105.82(5) 3_565 .
C8 Ru2 P3 C15 14.18(5) . .
C2 P1 C2 C3 -101.42(7) 2 .
C2 P1 C2 C3 6.14(11) 3 .
Ru1 P1 C2 C3 132.36(9) . .
C2 P1 C2 C7 78.30(12) 2 .
C2 P1 C2 C7 -174.15(9) 3 .
Ru1 P1 C2 C7 -47.92(10) . .
C7 C2 C3 C4 0.31(17) . .
P1 C2 C3 C4 -179.97(9) . .
C2 C3 C4 C5 -0.8(2) . .
C3 C4 C5 C6 0.2(2) . .
C4 C5 C6 C7 0.8(2) . .
C5 C6 C7 C2 -1.3(2) . .
C3 C2 C7 C6 0.75(18) . .
P1 C2 C7 C6 -178.98(11) . .
C9 P2 C9 C14 95.80(6) 2_665 .
C9 P2 C9 C14 -9.87(10) 3_565 .
Ru2 P2 C9 C14 -137.04(8) . .
C9 P2 C9 C10 -81.52(11) 2_665 .
C9 P2 C9 C10 172.81(9) 3_565 .
Ru2 P2 C9 C10 45.64(10) . .
C14 C9 C10 C11 -0.79(17) . .
P2 C9 C10 C11 176.62(9) . .
C9 C10 C11 C12 0.98(18) . .
C10 C11 C12 C13 0.04(18) . .
C11 C12 C13 C14 -1.26(17) . .
C10 C9 C14 C13 -0.43(15) . .
P2 C9 C14 C13 -177.76(8) . .
C12 C13 C14 C9 1.46(16) . .
C15 P3 C15 C20 -4.87(11) 2_665 .
C15 P3 C15 C20 101.83(7) 3_565 .
Ru2 P3 C15 C20 -131.52(8) . .
C15 P3 C15 C16 175.54(8) 2_665 .
C15 P3 C15 C16 -77.76(11) 3_565 .
Ru2 P3 C15 C16 48.89(9) . .
C20 C15 C16 C17 -0.94(17) . .
P3 C15 C16 C17 178.67(9) . .
C15 C16 C17 C18 1.57(18) . .
C16 C17 C18 C19 -0.78(19) . .
C17 C18 C19 C20 -0.63(18) . .
C16 C15 C20 C19 -0.48(16) . .
P3 C15 C20 C19 179.93(9) . .
C18 C19 C20 C15 1.26(18) . .
